data_1553852
loop_
_publ_author_name
'Zhang, Yuehong'
'Wang, Chiming'
'Chen, Xin'
'Pan, Houhe'
'Qi, Dongdong'
'Wang, Kang'
'Jiang, Jianzhuang'

_publ_section_title
;
 Novel, linear oligoisoindole compounds with a conjugated electronic
 structure
;
_journal_issue 12
_journal_name_full 'Organic Chemistry Frontiers'
_journal_page_first 2364
_journal_paper_doi 10.1039/C7QO00631D
_journal_volume 4
_journal_year 2017
_chemical_formula_moiety 'C88 H122 N2 O4 S2'
_chemical_formula_sum 'C88 H122 N2 O4 S2'
_chemical_formula_weight 1336.00
_chemical_name_systematic diisoindole
_space_group_IT_number 1
_space_group_name_Hall 'P 1'
_space_group_name_H-M_alt 'P 1'
_symmetry_cell_setting triclinic
_symmetry_space_group_name_Hall 'P 1'
_symmetry_space_group_name_H-M 'P 1'
_atom_sites_solution_hydrogens geom
_atom_sites_solution_primary direct
_atom_sites_solution_secondary difmap
_audit_creation_method SHELXL-97
_audit_update_record
;
2017-04-12 deposited with the CCDC.
2017-08-29 downloaded from the CCDC.
;
_cell_angle_alpha 104.121(4)
_cell_angle_beta 91.824(4)
_cell_angle_gamma 94.954(4)
_cell_formula_units_Z 1
_cell_length_a 8.9041(4)
_cell_length_b 14.0916(7)
_cell_length_c 16.2768(8)
_cell_measurement_reflns_used 10934
_cell_measurement_temperature 150
_cell_measurement_theta_max 67.0305
_cell_measurement_theta_min 3.2466
_cell_volume 1970.23(17)
_computing_cell_refinement
;
CrysAlisPro, Agilent Technologies,
Version 1.171.35.11 (release 16-05-2011 CrysAlis171 .NET)
(compiled May 16 2011,17:55:39)
;
_computing_data_collection
;
CrysAlisPro, Agilent Technologies,
Version 1.171.35.11 (release 16-05-2011 CrysAlis171 .NET)
(compiled May 16 2011,17:55:39)
;
_computing_data_reduction
;
CrysAlisPro, Agilent Technologies,
Version 1.171.35.11 (release 16-05-2011 CrysAlis171 .NET)
(compiled May 16 2011,17:55:39)
;
_computing_structure_refinement 'SHELXL-97 (Sheldrick, 1997)'
_computing_structure_solution 'SHELXS-97 (Sheldrick, 1990)'
_diffrn_ambient_temperature 150
_diffrn_detector_area_resol_mean 16.2141
_diffrn_measured_fraction_theta_full 0.990
_diffrn_measured_fraction_theta_max 0.990
_diffrn_measurement_device_type 'Xcalibur, Eos, Gemini'
_diffrn_measurement_method '\w scans'
_diffrn_radiation_monochromator graphite
_diffrn_radiation_source 'fine-focus sealed tube'
_diffrn_radiation_type CuK\a
_diffrn_radiation_wavelength 1.54178
_diffrn_reflns_av_R_equivalents 0.0380
_diffrn_reflns_av_sigmaI/netI 0.0536
_diffrn_reflns_limit_h_max 10
_diffrn_reflns_limit_h_min -10
_diffrn_reflns_limit_k_max 16
_diffrn_reflns_limit_k_min -16
_diffrn_reflns_limit_l_max 19
_diffrn_reflns_limit_l_min -19
_diffrn_reflns_number 24257
_diffrn_reflns_theta_full 67.14
_diffrn_reflns_theta_max 67.14
_diffrn_reflns_theta_min 3.25
_exptl_absorpt_coefficient_mu 0.989
_exptl_absorpt_correction_T_max 1.00000
_exptl_absorpt_correction_T_min 0.05818
_exptl_absorpt_correction_type multi-scan
_exptl_absorpt_process_details
;
CrysAlisPro, Agilent Technologies,
Version 1.171.35.11 (release 16-05-2011 CrysAlis171 .NET)
(compiled May 16 2011,17:55:39)
Empirical absorption correction using spherical harmonics,
 implemented in SCALE3 ABSPACK scaling algorithm.
;
_exptl_crystal_colour yellow
_exptl_crystal_density_diffrn 1.126
_exptl_crystal_density_method 'not measured'
_exptl_crystal_description block
_exptl_crystal_F_000 728
_refine_diff_density_max 0.289
_refine_diff_density_min -0.270
_refine_diff_density_rms 0.044
_refine_ls_abs_structure_details 'Flack H D (1983), Acta Cryst. A39, 876-881'
_refine_ls_abs_structure_Flack 0.316(13)
_refine_ls_extinction_method none
_refine_ls_goodness_of_fit_ref 1.024
_refine_ls_hydrogen_treatment mixed
_refine_ls_matrix_type full
_refine_ls_number_parameters 883
_refine_ls_number_reflns 12106
_refine_ls_number_restraints 3
_refine_ls_restrained_S_all 1.024
_refine_ls_R_factor_all 0.0527
_refine_ls_R_factor_gt 0.0466
_refine_ls_shift/su_max 0.001
_refine_ls_shift/su_mean 0.000
_refine_ls_structure_factor_coef Fsqd
_refine_ls_weighting_details 'calc w=1/[\s^2^(Fo^2^)+(0.0822P)^2^+0.0000P] where P=(Fo^2^+2Fc^2^)/3'
_refine_ls_weighting_scheme calc
_refine_ls_wR_factor_gt 0.1245
_refine_ls_wR_factor_ref 0.1314
_reflns_number_gt 10984
_reflns_number_total 12106
_reflns_threshold_expression >2sigma(I)
_cod_data_source_file c7qo00631d2.cif
_cod_data_source_block diisoindole
_cod_original_cell_volume 1970.23(16)
_cod_database_code 1553852

loop_
_symmetry_equiv_pos_as_xyz
'x, y, z'

loop_
_atom_site_label
_atom_site_type_symbol
_atom_site_fract_x
_atom_site_fract_y
_atom_site_fract_z
_atom_site_U_iso_or_equiv
_atom_site_adp_type
_atom_site_occupancy
_atom_site_symmetry_multiplicity
_atom_site_calc_flag
_atom_site_refinement_flags
S1 S 0.97538(8) 0.87277(5) 0.64161(4) 0.02846(16) Uani 1 1 d .
S2 S 0.81442(8) 0.68453(5) 0.08150(4) 0.03077(17) Uani 1 1 d .
O4 O 1.3481(2) 1.13494(13) 0.49449(12) 0.0248(4) Uani 1 1 d .
O1 O 0.4608(2) 0.40957(13) 0.22066(12) 0.0245(4) Uani 1 1 d .
O3 O 1.2993(2) 1.06803(12) 0.33664(11) 0.0230(4) Uani 1 1 d .
O2 O 0.5240(2) 0.46443(13) 0.37854(12) 0.0260(4) Uani 1 1 d .
N1 N 0.9095(3) 0.75770(15) 0.24548(14) 0.0209(5) Uani 1 1 d .
C1 C 1.0838(3) 0.92109(18) 0.49536(17) 0.0191(5) Uani 1 1 d .
N2 N 0.9116(3) 0.78276(15) 0.47717(14) 0.0207(5) Uani 1 1 d .
C2 C 0.3950(3) 0.38641(19) 0.13807(17) 0.0217(6) Uani 1 1 d .
C3 C 0.7322(3) 0.62236(18) 0.22547(16) 0.0194(5) Uani 1 1 d .
C4 C 1.1250(3) 0.93138(18) 0.35099(17) 0.0209(5) Uani 1 1 d .
H4 H 1.1068 0.9074 0.2927 0.025 Uiso 1 1 calc R
C5 C 0.7024(3) 0.60196(19) 0.36741(17) 0.0206(5) Uani 1 1 d .
H5 H 0.7253 0.6218 0.4256 0.025 Uiso 1 1 calc R
C6 C 0.6289(3) 0.54198(18) 0.19002(17) 0.0217(6) Uani 1 1 d .
H6 H 0.6051 0.5227 0.1319 0.026 Uiso 1 1 calc R
C7 C 0.5626(3) 0.49178(19) 0.24510(17) 0.0209(6) Uani 1 1 d .
C8 C 1.2510(3) 1.05101(18) 0.47269(17) 0.0207(6) Uani 1 1 d .
C9 C 1.1824(3) 1.00394(18) 0.52904(17) 0.0213(6) Uani 1 1 d .
H9 H 1.2019 1.0271 0.5873 0.026 Uiso 1 1 calc R
C10 C 1.4106(3) 1.16937(19) 0.57773(18) 0.0250(6) Uani 1 1 d .
C11 C 1.2229(3) 1.01441(18) 0.38464(17) 0.0204(5) Uani 1 1 d .
C12 C 0.9463(3) 0.79813(18) 0.39747(17) 0.0200(5) Uani 1 1 d .
C13 C 0.8799(3) 0.73862(18) 0.32418(16) 0.0194(5) Uani 1 1 d .
C14 C 0.6006(3) 0.52201(18) 0.33295(17) 0.0210(6) Uani 1 1 d .
C15 C 0.8451(3) 0.7677(2) 0.64554(18) 0.0283(6) Uani 1 1 d .
H15A H 0.7891 0.7842 0.6964 0.034 Uiso 1 1 calc R
H15B H 0.7734 0.7535 0.5970 0.034 Uiso 1 1 calc R
C16 C 0.8242(3) 0.69169(19) 0.18907(17) 0.0211(6) Uani 1 1 d .
C17 C 0.9882(3) 0.85456(19) 0.53301(17) 0.0202(5) Uani 1 1 d .
C18 C 0.4584(3) 0.31763(19) 0.07590(19) 0.0265(6) Uani 1 1 d .
C19 C 0.7701(3) 0.65254(18) 0.31228(16) 0.0201(6) Uani 1 1 d .
C20 C 1.0541(3) 0.88475(18) 0.40819(17) 0.0204(5) Uani 1 1 d .
C21 C 1.3323(4) 1.23525(19) 0.63444(19) 0.0284(6) Uani 1 1 d .
C22 C 1.2987(3) 1.02624(19) 0.24952(17) 0.0244(6) Uani 1 1 d .
C23 C 0.9436(4) 0.7892(2) 0.07443(19) 0.0288(6) Uani 1 1 d .
H23A H 0.9252 0.8469 0.1181 0.035 Uiso 1 1 calc R
H23B H 1.0472 0.7754 0.0823 0.035 Uiso 1 1 calc R
C24 C 0.5396(3) 0.4909(2) 0.46697(18) 0.0259(6) Uani 1 1 d .
C25 C 1.1945(3) 1.0583(2) 0.19739(18) 0.0285(6) Uani 1 1 d .
C26 C 0.1938(4) 0.3983(2) 0.0435(2) 0.0375(7) Uani 1 1 d .
H26 H 0.1054 0.4245 0.0320 0.045 Uiso 1 1 calc R
C27 C 1.4006(3) 0.9597(2) 0.21860(19) 0.0294(6) Uani 1 1 d .
C28 C 0.3849(4) 0.2918(2) -0.0044(2) 0.0342(7) Uani 1 1 d .
H28 H 0.4243 0.2467 -0.0480 0.041 Uiso 1 1 calc R
C29 C 0.2619(3) 0.4268(2) 0.1247(2) 0.0308(7) Uani 1 1 d .
C30 C 0.7709(4) 0.8527(2) -0.02319(19) 0.0320(7) Uani 1 1 d .
H30A H 0.7823 0.9208 0.0091 0.038 Uiso 1 1 calc R
H30B H 0.6909 0.8185 0.0007 0.038 Uiso 1 1 calc R
C31 C 0.5980(4) 0.2715(2) 0.0949(2) 0.0317(7) Uani 1 1 d .
H31 H 0.6409 0.3088 0.1509 0.038 Uiso 1 1 calc R
C32 C 0.5232(4) 0.8869(2) -0.2154(2) 0.0361(7) Uani 1 1 d .
H32A H 0.5162 0.8179 -0.2452 0.043 Uiso 1 1 calc R
H32B H 0.5959 0.9221 -0.2430 0.043 Uiso 1 1 calc R
C33 C 1.6300(4) 0.4885(2) 0.9081(2) 0.0335(7) Uani 1 1 d .
H33A H 1.6644 0.5008 0.9673 0.040 Uiso 1 1 calc R
H33B H 1.5662 0.4268 0.8937 0.040 Uiso 1 1 calc R
C34 C 0.5809(4) 0.8978(2) -0.1241(2) 0.0366(7) Uani 1 1 d .
H34A H 0.6000 0.9673 -0.0965 0.044 Uiso 1 1 calc R
H34B H 0.5023 0.8701 -0.0944 0.044 Uiso 1 1 calc R
C35 C 0.2542(4) 0.3322(2) -0.0203(2) 0.0384(8) Uani 1 1 d .
H35 H 0.2071 0.3145 -0.0744 0.046 Uiso 1 1 calc R
C36 C 0.2147(4) 1.0731(2) -0.1873(2) 0.0358(7) Uani 1 1 d .
H36A H 0.2260 1.1444 -0.1709 0.043 Uiso 1 1 calc R
H36B H 0.1671 1.0528 -0.2441 0.043 Uiso 1 1 calc R
C37 C 0.4633(4) 0.5674(2) 0.5108(2) 0.0334(7) Uani 1 1 d .
C38 C 1.0944(4) 1.1367(2) 0.2369(2) 0.0324(7) Uani 1 1 d .
H38 H 1.0533 1.1187 0.2868 0.039 Uiso 1 1 calc R
C39 C 1.1832(4) 1.2649(2) 0.6075(2) 0.0322(7) Uani 1 1 d .
H39 H 1.1287 1.2065 0.5695 0.039 Uiso 1 1 calc R
C40 C 0.1951(4) 0.4994(3) 0.1954(2) 0.0480(9) Uani 1 1 d .
H40 H 0.2510 0.5013 0.2487 0.058 Uiso 1 1 calc R
C41 C 1.5512(4) 1.1418(2) 0.5958(2) 0.0301(6) Uani 1 1 d .
C42 C 1.3962(4) 0.9215(2) 0.1303(2) 0.0376(7) Uani 1 1 d .
H42 H 1.4628 0.8762 0.1069 0.045 Uiso 1 1 calc R
C43 C 1.5370(4) 0.5704(2) 0.8974(2) 0.0373(7) Uani 1 1 d .
H43A H 1.6023 0.6315 0.9096 0.045 Uiso 1 1 calc R
H43B H 1.5001 0.5566 0.8385 0.045 Uiso 1 1 calc R
C44 C 1.5428(4) 1.2476(2) 0.7355(2) 0.0426(8) Uani 1 1 d .
H44 H 1.5868 1.2736 0.7898 0.051 Uiso 1 1 calc R
C45 C 0.4766(4) 0.5869(3) 0.5996(2) 0.0489(10) Uani 1 1 d .
H45 H 0.4308 0.6392 0.6321 0.059 Uiso 1 1 calc R
C46 C 1.6297(4) 1.0693(2) 0.5306(2) 0.0382(8) Uani 1 1 d .
H46 H 1.5843 1.0676 0.4746 0.046 Uiso 1 1 calc R
C47 C 0.6226(4) 0.4312(2) 0.50571(19) 0.0319(7) Uani 1 1 d .
C48 C 1.1959(4) 1.0178(2) 0.11077(19) 0.0360(7) Uani 1 1 d .
H48 H 1.1290 1.0367 0.0740 0.043 Uiso 1 1 calc R
C49 C 0.7238(4) 0.8488(2) -0.11508(18) 0.0308(6) Uani 1 1 d .
H49A H 0.8053 0.8807 -0.1398 0.037 Uiso 1 1 calc R
H49B H 0.7082 0.7806 -0.1469 0.037 Uiso 1 1 calc R
C50 C 0.9169(4) 0.8076(2) -0.01332(18) 0.0312(6) Uani 1 1 d .
H50A H 1.0006 0.8510 -0.0239 0.037 Uiso 1 1 calc R
H50B H 0.9152 0.7457 -0.0557 0.037 Uiso 1 1 calc R
C51 C 0.6267(4) 0.4533(3) 0.5938(2) 0.0456(9) Uani 1 1 d .
H51 H 0.6783 0.4152 0.6224 0.055 Uiso 1 1 calc R
C52 C 0.9243(4) 0.6768(2) 0.6454(2) 0.0378(7) Uani 1 1 d .
H52A H 0.9951 0.6674 0.6007 0.045 Uiso 1 1 calc R
H52B H 0.8503 0.6199 0.6333 0.045 Uiso 1 1 calc R
C53 C 1.4033(4) 1.2741(2) 0.7148(2) 0.0396(8) Uani 1 1 d .
H53 H 1.3559 1.3186 0.7552 0.048 Uiso 1 1 calc R
C54 C 0.5561(5) 0.5301(3) 0.6393(2) 0.0530(10) Uani 1 1 d .
H54 H 0.5621 0.5441 0.6983 0.064 Uiso 1 1 calc R
C55 C 1.0096(5) 0.6843(3) 0.7307(2) 0.0447(9) Uani 1 1 d .
H55A H 1.0812 0.7426 0.7435 0.054 Uiso 1 1 calc R
H55B H 0.9381 0.6920 0.7750 0.054 Uiso 1 1 calc R
C56 C 0.1118(4) 1.0356(3) -0.1268(2) 0.0470(8) Uani 1 1 d .
H56A H 0.1715 1.0360 -0.0758 0.056 Uiso 1 1 calc R
H56B H 0.0746 0.9679 -0.1531 0.056 Uiso 1 1 calc R
C57 C 1.2950(4) 0.9501(2) 0.0784(2) 0.0400(8) Uani 1 1 d .
H57 H 1.2930 0.9233 0.0202 0.048 Uiso 1 1 calc R
C58 C 0.3713(4) 1.0359(2) -0.1890(2) 0.0408(8) Uani 1 1 d .
H58A H 0.4336 1.0681 -0.2240 0.049 Uiso 1 1 calc R
H58B H 0.4176 1.0546 -0.1319 0.049 Uiso 1 1 calc R
C59 C 0.3696(4) 0.9251(2) -0.2228(2) 0.0373(7) Uani 1 1 d .
H59A H 0.3340 0.9073 -0.2821 0.045 Uiso 1 1 calc R
H59B H 0.2984 0.8929 -0.1920 0.045 Uiso 1 1 calc R
C60 C 1.1568(4) 0.5943(3) 0.8185(2) 0.0478(9) Uani 1 1 d .
H60A H 1.2058 0.5344 0.8136 0.057 Uiso 1 1 calc R
H60B H 1.0731 0.5915 0.8549 0.057 Uiso 1 1 calc R
C61 C 0.3634(4) 0.6215(2) 0.4654(2) 0.0434(8) Uani 1 1 d .
H61 H 0.4064 0.6225 0.4109 0.052 Uiso 1 1 calc R
C62 C 0.7178(6) 0.2761(5) 0.0319(4) 0.090(2) Uani 1 1 d .
H62A H 0.6836 0.2338 -0.0223 0.135 Uiso 1 1 calc R
H62B H 0.8092 0.2551 0.0513 0.135 Uiso 1 1 calc R
H62C H 0.7365 0.3425 0.0266 0.135 Uiso 1 1 calc R
C63 C 0.6043(5) 0.2665(2) 0.3959(3) 0.0496(9) Uani 1 1 d .
H63A H 0.5217 0.2444 0.4253 0.074 Uiso 1 1 calc R
H63B H 0.6617 0.2125 0.3730 0.074 Uiso 1 1 calc R
H63C H 0.5657 0.2919 0.3507 0.074 Uiso 1 1 calc R
C64 C 1.4047(4) 0.5845(3) 0.9527(2) 0.0445(8) Uani 1 1 d .
H64A H 1.4393 0.5895 1.0109 0.053 Uiso 1 1 calc R
H64B H 1.3321 0.5270 0.9352 0.053 Uiso 1 1 calc R
C65 C 1.7653(4) 0.4787(3) 0.8541(2) 0.0453(8) Uani 1 1 d .
H65A H 1.8193 0.5432 0.8611 0.054 Uiso 1 1 calc R
H65B H 1.7302 0.4551 0.7950 0.054 Uiso 1 1 calc R
C66 C 1.3258(5) 0.6756(3) 0.9496(2) 0.0488(9) Uani 1 1 d .
H66A H 1.2407 0.6783 0.9856 0.059 Uiso 1 1 calc R
H66B H 1.3955 0.7333 0.9735 0.059 Uiso 1 1 calc R
C67 C 1.0936(4) 0.5955(2) 0.7315(2) 0.0464(8) Uani 1 1 d .
H67A H 1.0256 0.5365 0.7095 0.056 Uiso 1 1 calc R
H67B H 1.1760 0.5940 0.6937 0.056 Uiso 1 1 calc R
C68 C 1.5138(4) 0.9303(2) 0.2770(2) 0.0388(8) Uani 1 1 d .
H68 H 1.4974 0.9664 0.3351 0.047 Uiso 1 1 calc R
C69 C 1.6752(4) 0.9602(3) 0.2582(3) 0.0568(10) Uani 1 1 d .
H69A H 1.6970 0.9231 0.2029 0.085 Uiso 1 1 calc R
H69B H 1.7440 0.9473 0.2999 0.085 Uiso 1 1 calc R
H69C H 1.6864 1.0291 0.2601 0.085 Uiso 1 1 calc R
C70 C 1.6172(4) 1.1834(2) 0.6772(2) 0.0409(8) Uani 1 1 d .
H70 H 1.7119 1.1675 0.6918 0.049 Uiso 1 1 calc R
C71 C 1.8742(4) 0.4096(3) 0.8750(3) 0.0495(9) Uani 1 1 d .
H71A H 1.9093 0.4321 0.9335 0.074 Uiso 1 1 calc R
H71B H 1.9586 0.4086 0.8396 0.074 Uiso 1 1 calc R
H71C H 1.8235 0.3446 0.8650 0.074 Uiso 1 1 calc R
C72 C -0.0231(4) 1.0939(3) -0.1012(2) 0.0487(9) Uani 1 1 d .
H72A H -0.0814 1.0639 -0.0632 0.058 Uiso 1 1 calc R
H72B H 0.0136 1.1602 -0.0703 0.058 Uiso 1 1 calc R
C73 C 0.2100(5) 0.6017(3) 0.1814(4) 0.0774(16) Uani 1 1 d .
H73A H 0.3144 0.6218 0.1762 0.116 Uiso 1 1 calc R
H73B H 0.1720 0.6465 0.2287 0.116 Uiso 1 1 calc R
H73C H 0.1531 0.6020 0.1303 0.116 Uiso 1 1 calc R
C74 C 1.7997(4) 1.0979(3) 0.5295(3) 0.0563(11) Uani 1 1 d .
H74A H 1.8491 1.0925 0.5812 0.084 Uiso 1 1 calc R
H74B H 1.8163 1.1644 0.5244 0.084 Uiso 1 1 calc R
H74C H 1.8401 1.0547 0.4821 0.084 Uiso 1 1 calc R
C75 C 0.2057(4) 0.5660(3) 0.4470(3) 0.0526(9) Uani 1 1 d .
H75A H 0.2134 0.5000 0.4145 0.079 Uiso 1 1 calc R
H75B H 0.1439 0.5988 0.4155 0.079 Uiso 1 1 calc R
H75C H 0.1609 0.5643 0.4996 0.079 Uiso 1 1 calc R
C76 C 0.5587(5) 0.1671(3) 0.1000(4) 0.0877(19) Uani 1 1 d .
H76A H 0.5005 0.1667 0.1486 0.132 Uiso 1 1 calc R
H76B H 0.6498 0.1366 0.1051 0.132 Uiso 1 1 calc R
H76C H 0.5008 0.1313 0.0495 0.132 Uiso 1 1 calc R
C77 C 0.0287(5) 0.4670(3) 0.2042(3) 0.0605(11) Uani 1 1 d .
H77A H -0.0295 0.4693 0.1542 0.091 Uiso 1 1 calc R
H77B H -0.0081 0.5104 0.2528 0.091 Uiso 1 1 calc R
H77C H 0.0194 0.4011 0.2112 0.091 Uiso 1 1 calc R
C78 C 1.6031(5) 0.9662(3) 0.5445(3) 0.0629(12) Uani 1 1 d .
H78A H 1.6478 0.9206 0.5005 0.094 Uiso 1 1 calc R
H78B H 1.4965 0.9476 0.5431 0.094 Uiso 1 1 calc R
H78C H 1.6481 0.9653 0.5987 0.094 Uiso 1 1 calc R
C79 C 1.2690(4) 0.6811(2) 0.8621(2) 0.0430(8) Uani 1 1 d .
H79A H 1.3545 0.6836 0.8269 0.052 Uiso 1 1 calc R
H79B H 1.2213 0.7414 0.8671 0.052 Uiso 1 1 calc R
C80 C 0.7055(4) 0.3474(2) 0.4577(2) 0.0395(7) Uani 1 1 d .
H80 H 0.7468 0.3168 0.5003 0.047 Uiso 1 1 calc R
C81 C 0.8407(4) 0.3829(3) 0.4138(3) 0.0556(10) Uani 1 1 d .
H81A H 0.8055 0.4065 0.3667 0.083 Uiso 1 1 calc R
H81B H 0.9008 0.3294 0.3937 0.083 Uiso 1 1 calc R
H81C H 0.9008 0.4351 0.4534 0.083 Uiso 1 1 calc R
C82 C 1.0827(5) 1.3006(3) 0.6803(3) 0.0576(11) Uani 1 1 d .
H82A H 1.0753 1.2542 0.7148 0.086 Uiso 1 1 calc R
H82B H 0.9839 1.3067 0.6579 0.086 Uiso 1 1 calc R
H82C H 1.1254 1.3634 0.7140 0.086 Uiso 1 1 calc R
C83 C -0.1247(5) 1.0990(3) -0.1749(2) 0.0507(9) Uani 1 1 d .
H83A H -0.0726 1.1376 -0.2081 0.076 Uiso 1 1 calc R
H83B H -0.2137 1.1288 -0.1543 0.076 Uiso 1 1 calc R
H83C H -0.1530 1.0338 -0.2093 0.076 Uiso 1 1 calc R
C84 C 1.2088(4) 1.3427(3) 0.5563(3) 0.0522(9) Uani 1 1 d .
H84A H 1.2620 1.4012 0.5918 0.078 Uiso 1 1 calc R
H84B H 1.1131 1.3577 0.5365 0.078 Uiso 1 1 calc R
H84C H 1.2673 1.3176 0.5086 0.078 Uiso 1 1 calc R
C86 C 1.1851(4) 1.2370(2) 0.2683(2) 0.0449(8) Uani 1 1 d .
H86A H 1.2669 1.2320 0.3064 0.067 Uiso 1 1 calc R
H86B H 1.1207 1.2840 0.2974 0.067 Uiso 1 1 calc R
H86C H 1.2248 1.2579 0.2207 0.067 Uiso 1 1 calc R
C87 C 0.9604(4) 1.1441(3) 0.1789(3) 0.0550(10) Uani 1 1 d .
H87A H 0.9962 1.1670 0.1314 0.082 Uiso 1 1 calc R
H87B H 0.8954 1.1894 0.2098 0.082 Uiso 1 1 calc R
H87C H 0.9052 1.0805 0.1588 0.082 Uiso 1 1 calc R
C85 C 1.4908(5) 0.8209(3) 0.2738(3) 0.0617(11) Uani 1 1 d .
H85A H 1.3901 0.8047 0.2888 0.093 Uiso 1 1 calc R
H85B H 1.5621 0.8058 0.3132 0.093 Uiso 1 1 calc R
H85C H 1.5057 0.7833 0.2175 0.093 Uiso 1 1 calc R
C88 C 0.3512(6) 0.7278(3) 0.5138(4) 0.094(2) Uani 1 1 d .
H88A H 0.2994 0.7286 0.5648 0.141 Uiso 1 1 calc R
H88B H 0.2959 0.7603 0.4789 0.141 Uiso 1 1 calc R
H88C H 0.4505 0.7614 0.5281 0.141 Uiso 1 1 calc R

loop_
_atom_site_aniso_label
_atom_site_aniso_U_11
_atom_site_aniso_U_22
_atom_site_aniso_U_33
_atom_site_aniso_U_23
_atom_site_aniso_U_13
_atom_site_aniso_U_12
S1 0.0377(4) 0.0289(3) 0.0160(3) 0.0031(2) -0.0005(3) -0.0044(3)
S2 0.0423(4) 0.0297(3) 0.0174(3) 0.0065(2) -0.0052(3) -0.0120(3)
O4 0.0271(11) 0.0209(9) 0.0232(10) 0.0029(7) -0.0048(8) -0.0054(8)
O1 0.0266(10) 0.0224(9) 0.0226(10) 0.0059(7) -0.0044(8) -0.0066(8)
O3 0.0273(10) 0.0183(8) 0.0213(9) 0.0035(7) -0.0003(8) -0.0042(7)
O2 0.0331(11) 0.0230(9) 0.0221(10) 0.0094(7) 0.0007(8) -0.0064(8)
N1 0.0243(12) 0.0192(10) 0.0185(11) 0.0054(8) -0.0018(9) -0.0028(9)
C1 0.0215(14) 0.0173(11) 0.0186(13) 0.0040(9) -0.0011(11) 0.0041(10)
N2 0.0249(12) 0.0201(10) 0.0157(11) 0.0034(8) -0.0013(9) -0.0012(9)
C2 0.0209(14) 0.0195(12) 0.0235(14) 0.0062(10) -0.0041(11) -0.0063(10)
C3 0.0193(14) 0.0215(12) 0.0183(13) 0.0065(10) -0.0006(11) 0.0028(11)
C4 0.0241(14) 0.0193(12) 0.0178(13) 0.0032(9) -0.0017(11) -0.0011(10)
C5 0.0222(14) 0.0209(12) 0.0180(13) 0.0038(9) -0.0013(11) 0.0016(10)
C6 0.0263(15) 0.0192(12) 0.0177(13) 0.0013(10) -0.0025(11) 0.0028(11)
C7 0.0205(14) 0.0188(11) 0.0225(14) 0.0036(10) -0.0024(11) 0.0017(10)
C8 0.0178(14) 0.0161(11) 0.0268(14) 0.0036(10) -0.0034(11) -0.0001(10)
C9 0.0230(15) 0.0202(12) 0.0193(14) 0.0021(10) -0.0022(11) 0.0030(11)
C10 0.0302(16) 0.0208(12) 0.0219(14) 0.0052(10) -0.0040(12) -0.0070(11)
C11 0.0204(14) 0.0209(12) 0.0208(13) 0.0075(10) 0.0005(11) 0.0013(11)
C12 0.0210(14) 0.0172(11) 0.0216(14) 0.0053(10) -0.0009(11) 0.0010(10)
C13 0.0207(14) 0.0201(12) 0.0177(13) 0.0049(9) -0.0017(10) 0.0041(10)
C14 0.0219(14) 0.0181(11) 0.0244(14) 0.0079(10) 0.0009(11) 0.0034(10)
C15 0.0268(16) 0.0359(15) 0.0224(15) 0.0097(11) 0.0033(12) -0.0038(13)
C16 0.0214(14) 0.0212(12) 0.0194(14) 0.0034(10) -0.0020(11) 0.0006(11)
C17 0.0205(14) 0.0213(12) 0.0184(13) 0.0050(10) -0.0005(11) -0.0001(10)
C18 0.0275(15) 0.0193(12) 0.0301(15) 0.0040(11) -0.0029(12) -0.0038(11)
C19 0.0217(14) 0.0175(11) 0.0198(13) 0.0022(9) -0.0021(11) 0.0032(11)
C20 0.0212(14) 0.0194(12) 0.0201(13) 0.0037(10) -0.0019(11) 0.0039(11)
C21 0.0350(17) 0.0187(12) 0.0288(15) 0.0028(10) 0.0016(13) -0.0034(12)
C22 0.0273(15) 0.0215(12) 0.0236(14) 0.0069(10) 0.0008(12) -0.0049(11)
C23 0.0284(16) 0.0304(14) 0.0269(15) 0.0100(11) 0.0014(13) -0.0086(12)
C24 0.0268(15) 0.0262(13) 0.0240(14) 0.0089(11) 0.0017(12) -0.0082(11)
C25 0.0265(15) 0.0295(13) 0.0301(15) 0.0117(11) -0.0005(12) -0.0060(12)
C26 0.0323(17) 0.0338(15) 0.0452(19) 0.0100(13) -0.0125(14) 0.0008(13)
C27 0.0295(16) 0.0234(12) 0.0332(15) 0.0040(11) 0.0055(13) -0.0022(12)
C28 0.0435(19) 0.0253(14) 0.0286(16) -0.0011(11) -0.0029(14) -0.0018(13)
C29 0.0257(16) 0.0299(14) 0.0348(17) 0.0061(12) -0.0035(13) -0.0005(12)
C30 0.0391(18) 0.0312(14) 0.0268(15) 0.0091(12) 0.0057(13) 0.0025(13)
C31 0.0314(17) 0.0270(14) 0.0344(16) 0.0032(12) -0.0009(13) 0.0040(13)
C32 0.0384(18) 0.0357(15) 0.0336(17) 0.0062(12) -0.0007(14) 0.0082(14)
C33 0.0378(18) 0.0307(14) 0.0292(16) 0.0049(12) -0.0052(13) -0.0028(13)
C34 0.0402(19) 0.0404(16) 0.0318(16) 0.0113(13) 0.0056(14) 0.0097(15)
C35 0.048(2) 0.0325(15) 0.0298(16) 0.0058(12) -0.0165(14) -0.0078(14)
C36 0.0403(19) 0.0292(14) 0.0367(18) 0.0073(12) -0.0071(14) 0.0025(13)
C37 0.0319(17) 0.0283(14) 0.0382(17) 0.0061(12) 0.0125(14) -0.0048(12)
C38 0.0283(16) 0.0337(15) 0.0385(17) 0.0155(12) 0.0008(13) 0.0026(13)
C39 0.0297(16) 0.0232(13) 0.0395(17) 0.0007(12) 0.0028(14) 0.0000(12)
C40 0.0346(19) 0.058(2) 0.045(2) -0.0035(16) -0.0036(16) 0.0192(17)
C41 0.0311(17) 0.0235(13) 0.0353(16) 0.0087(11) -0.0055(13) -0.0002(12)
C42 0.0376(18) 0.0334(15) 0.0364(17) -0.0019(12) 0.0098(14) 0.0006(13)
C43 0.0430(19) 0.0376(15) 0.0312(16) 0.0102(12) -0.0028(14) 0.0010(14)
C44 0.055(2) 0.0376(17) 0.0304(17) 0.0056(13) -0.0154(15) -0.0088(16)
C45 0.052(2) 0.0458(19) 0.0388(19) -0.0052(15) 0.0237(17) -0.0106(17)
C46 0.0344(18) 0.0331(15) 0.0441(19) 0.0042(13) -0.0071(15) 0.0056(13)
C47 0.0297(16) 0.0344(15) 0.0336(16) 0.0153(12) -0.0021(13) -0.0044(13)
C48 0.0372(18) 0.0429(17) 0.0267(15) 0.0115(13) -0.0022(13) -0.0108(14)
C49 0.0379(17) 0.0307(14) 0.0253(14) 0.0089(11) 0.0038(13) 0.0052(13)
C50 0.0357(17) 0.0335(14) 0.0263(14) 0.0116(11) 0.0039(12) 0.0002(13)
C51 0.044(2) 0.063(2) 0.0336(17) 0.0261(16) -0.0065(15) -0.0135(18)
C52 0.0342(18) 0.0289(14) 0.0500(19) 0.0100(13) 0.0055(15) -0.0012(13)
C53 0.052(2) 0.0277(15) 0.0331(17) -0.0011(12) 0.0029(15) -0.0072(14)
C54 0.063(3) 0.067(2) 0.0246(17) 0.0093(16) 0.0088(17) -0.016(2)
C55 0.059(2) 0.0355(16) 0.0404(19) 0.0089(14) 0.0090(17) 0.0061(16)
C56 0.046(2) 0.057(2) 0.0413(19) 0.0162(16) 0.0013(16) 0.0104(18)
C57 0.046(2) 0.0446(17) 0.0242(15) 0.0023(13) 0.0049(14) -0.0067(15)
C58 0.0389(19) 0.0320(16) 0.051(2) 0.0105(14) -0.0017(15) -0.0015(14)
C59 0.0371(18) 0.0330(15) 0.0392(17) 0.0055(13) -0.0035(14) 0.0015(14)
C60 0.038(2) 0.0390(17) 0.068(2) 0.0177(16) -0.0005(18) -0.0018(15)
C61 0.0391(19) 0.0330(16) 0.063(2) 0.0150(15) 0.0203(17) 0.0131(15)
C62 0.056(3) 0.149(6) 0.095(4) 0.067(4) 0.033(3) 0.054(4)
C63 0.056(2) 0.0291(15) 0.065(2) 0.0127(15) 0.0120(19) 0.0045(16)
C64 0.053(2) 0.0503(19) 0.0366(18) 0.0183(15) 0.0090(16) 0.0161(17)
C65 0.040(2) 0.0472(19) 0.050(2) 0.0147(15) 0.0071(17) 0.0016(16)
C66 0.061(3) 0.0457(19) 0.0418(19) 0.0101(15) 0.0041(17) 0.0161(18)
C67 0.041(2) 0.0340(16) 0.063(2) 0.0095(15) -0.0010(17) 0.0037(15)
C68 0.0380(19) 0.0343(16) 0.0430(18) 0.0049(13) 0.0009(15) 0.0120(14)
C69 0.035(2) 0.054(2) 0.078(3) 0.010(2) -0.0037(19) 0.0064(17)
C70 0.0394(19) 0.0386(17) 0.0436(19) 0.0140(14) -0.0184(15) -0.0054(15)
C71 0.039(2) 0.057(2) 0.052(2) 0.0124(17) 0.0041(17) 0.0040(17)
C72 0.050(2) 0.0493(19) 0.044(2) 0.0059(15) 0.0047(17) 0.0036(17)
C73 0.051(3) 0.040(2) 0.124(4) -0.016(2) 0.024(3) 0.0076(19)
C74 0.042(2) 0.044(2) 0.087(3) 0.022(2) 0.012(2) 0.0090(17)
C75 0.046(2) 0.053(2) 0.059(2) 0.0133(17) 0.0032(18) 0.0050(18)
C76 0.050(3) 0.055(3) 0.175(6) 0.064(3) -0.023(3) 0.002(2)
C77 0.050(2) 0.063(2) 0.079(3) 0.029(2) 0.024(2) 0.028(2)
C78 0.045(2) 0.0321(18) 0.105(4) 0.004(2) 0.003(2) 0.0054(16)
C79 0.046(2) 0.0347(16) 0.051(2) 0.0169(14) -0.0001(17) 0.0036(15)
C80 0.0342(18) 0.0387(16) 0.051(2) 0.0222(14) 0.0000(15) 0.0046(14)
C81 0.0310(19) 0.0465(19) 0.095(3) 0.0257(19) 0.013(2) 0.0083(16)
C82 0.055(2) 0.053(2) 0.061(3) 0.0023(18) 0.019(2) 0.0101(19)
C83 0.054(2) 0.048(2) 0.053(2) 0.0151(16) 0.0051(18) 0.0127(18)
C84 0.042(2) 0.050(2) 0.072(3) 0.0282(18) 0.0037(19) 0.0075(17)
C86 0.043(2) 0.0339(16) 0.059(2) 0.0119(15) 0.0065(17) 0.0081(15)
C87 0.045(2) 0.067(2) 0.057(2) 0.0176(19) -0.0060(18) 0.0199(19)
C85 0.056(3) 0.043(2) 0.092(3) 0.026(2) 0.001(2) 0.0153(19)
C88 0.071(3) 0.032(2) 0.171(6) 0.009(3) 0.004(4) 0.012(2)

loop_
_atom_type_symbol
_atom_type_description
_atom_type_scat_dispersion_real
_atom_type_scat_dispersion_imag
_atom_type_scat_source
C C 0.0181 0.0091 'International Tables Vol C Tables 4.2.6.8 and 6.1.1.4'
H H 0.0000 0.0000 'International Tables Vol C Tables 4.2.6.8 and 6.1.1.4'
N N 0.0311 0.0180 'International Tables Vol C Tables 4.2.6.8 and 6.1.1.4'
O O 0.0492 0.0322 'International Tables Vol C Tables 4.2.6.8 and 6.1.1.4'
S S 0.3331 0.5567 'International Tables Vol C Tables 4.2.6.8 and 6.1.1.4'

loop_
_geom_angle_atom_site_label_1
_geom_angle_atom_site_label_2
_geom_angle_atom_site_label_3
_geom_angle
C17 S1 C15 100.56(13)
C16 S2 C23 102.21(13)
C8 O4 C10 120.3(2)
C7 O1 C2 117.9(2)
C11 O3 C22 117.19(19)
C14 O2 C24 119.5(2)
C16 N1 C13 106.2(2)
C9 C1 C20 122.1(3)
C9 C1 C17 133.6(3)
C20 C1 C17 104.3(2)
C17 N2 C12 105.7(2)
C18 C2 C29 123.6(3)
C18 C2 O1 118.2(2)
C29 C2 O1 117.9(2)
C6 C3 C19 122.6(2)
C6 C3 C16 133.0(2)
C19 C3 C16 104.4(2)
C11 C4 C20 117.3(2)
C14 C5 C19 117.8(2)
C7 C6 C3 117.1(2)
O1 C7 C6 124.7(2)
O1 C7 C14 114.7(2)
C6 C7 C14 120.6(2)
O4 C8 C9 125.5(2)
O4 C8 C11 113.6(2)
C9 C8 C11 120.9(2)
C1 C9 C8 117.5(2)
C41 C10 C21 124.6(3)
C41 C10 O4 117.9(3)
C21 C10 O4 117.3(3)
O3 C11 C4 123.9(2)
O3 C11 C8 114.5(2)
C4 C11 C8 121.7(2)
C13 C12 N2 121.5(2)
C13 C12 C20 128.5(2)
N2 C12 C20 110.0(2)
C12 C13 N1 121.0(2)
C12 C13 C19 129.3(2)
N1 C13 C19 109.7(2)
C5 C14 O2 125.0(2)
C5 C14 C7 121.9(2)
O2 C14 C7 113.1(2)
C52 C15 S1 112.6(2)
N1 C16 C3 113.5(2)
N1 C16 S2 124.9(2)
C3 C16 S2 121.6(2)
N2 C17 C1 113.8(2)
N2 C17 S1 123.7(2)
C1 C17 S1 122.5(2)
C2 C18 C28 116.8(3)
C2 C18 C31 121.6(3)
C28 C18 C31 121.6(3)
C3 C19 C5 120.0(2)
C3 C19 C13 106.1(2)
C5 C19 C13 133.9(2)
C1 C20 C4 120.6(2)
C1 C20 C12 106.2(2)
C4 C20 C12 133.2(2)
C10 C21 C53 115.9(3)
C10 C21 C39 120.8(3)
C53 C21 C39 123.2(3)
C27 C22 O3 119.6(3)
C27 C22 C25 123.6(3)
O3 C22 C25 116.7(2)
C50 C23 S2 107.8(2)
C37 C24 O2 118.8(3)
C37 C24 C47 124.3(3)
O2 C24 C47 116.7(3)
C48 C25 C22 116.6(3)
C48 C25 C38 123.7(3)
C22 C25 C38 119.6(3)
C35 C26 C29 121.3(3)
C22 C27 C42 117.0(3)
C22 C27 C68 121.6(3)
C42 C27 C68 121.4(3)
C35 C28 C18 121.1(3)
C26 C29 C2 117.0(3)
C26 C29 C40 121.5(3)
C2 C29 C40 121.5(3)
C50 C30 C49 113.7(2)
C76 C31 C18 110.9(3)
C76 C31 C62 110.6(4)
C18 C31 C62 112.7(3)
C34 C32 C59 113.6(3)
C65 C33 C43 113.3(3)
C49 C34 C32 114.6(2)
C26 C35 C28 120.2(3)
C56 C36 C58 113.5(3)
C24 C37 C45 116.1(3)
C24 C37 C61 121.5(3)
C45 C37 C61 122.2(3)
C25 C38 C87 113.7(3)
C25 C38 C86 111.3(3)
C87 C38 C86 110.2(3)
C21 C39 C82 114.2(3)
C21 C39 C84 110.4(3)
C82 C39 C84 110.3(3)
C73 C40 C29 111.5(3)
C73 C40 C77 109.8(3)
C29 C40 C77 111.1(3)
C10 C41 C70 117.0(3)
C10 C41 C46 121.6(3)
C70 C41 C46 121.4(3)
C57 C42 C27 120.6(3)
C64 C43 C33 114.6(3)
C70 C44 C53 121.0(3)
C54 C45 C37 121.1(3)
C41 C46 C78 110.6(3)
C41 C46 C74 113.5(3)
C78 C46 C74 109.7(3)
C51 C47 C24 116.2(3)
C51 C47 C80 119.6(3)
C24 C47 C80 124.3(3)
C57 C48 C25 120.9(3)
C34 C49 C30 113.4(2)
C30 C50 C23 113.3(2)
C54 C51 C47 121.1(4)
C15 C52 C55 112.2(3)
C44 C53 C21 121.1(3)
C51 C54 C45 121.2(3)
C67 C55 C52 113.3(3)
C36 C56 C72 115.4(3)
C42 C57 C48 121.3(3)
C59 C58 C36 113.9(3)
C58 C59 C32 113.8(3)
C67 C60 C79 116.0(3)
C37 C61 C88 113.6(4)
C37 C61 C75 109.7(3)
C88 C61 C75 109.7(3)
C43 C64 C66 113.6(3)
C33 C65 C71 114.0(3)
C79 C66 C64 115.6(3)
C60 C67 C55 113.7(3)
C27 C68 C69 111.2(3)
C27 C68 C85 112.2(3)
C69 C68 C85 111.2(3)
C44 C70 C41 120.3(3)
C83 C72 C56 113.7(3)
C66 C79 C60 113.1(3)
C47 C80 C63 114.1(3)
C47 C80 C81 112.4(3)
C63 C80 C81 111.1(3)

loop_
_geom_bond_atom_site_label_1
_geom_bond_atom_site_label_2
_geom_bond_distance
S1 C17 1.732(3)
S1 C15 1.815(3)
S2 C16 1.728(3)
S2 C23 1.820(3)
O4 C8 1.368(3)
O4 C10 1.402(3)
O1 C7 1.376(3)
O1 C2 1.400(3)
O3 C11 1.370(3)
O3 C22 1.396(3)
O2 C14 1.380(3)
O2 C24 1.395(3)
N1 C16 1.305(3)
N1 C13 1.400(3)
C1 C9 1.384(4)
C1 C20 1.394(4)
C1 C17 1.468(4)
N2 C17 1.307(4)
N2 C12 1.406(3)
C2 C18 1.391(4)
C2 C29 1.391(4)
C3 C6 1.389(4)
C3 C19 1.394(4)
C3 C16 1.466(4)
C4 C11 1.382(4)
C4 C20 1.400(4)
C5 C14 1.374(4)
C5 C19 1.396(4)
C6 C7 1.387(4)
C7 C14 1.410(4)
C8 C9 1.384(4)
C8 C11 1.406(4)
C10 C41 1.386(4)
C10 C21 1.391(4)
C12 C13 1.363(3)
C12 C20 1.457(4)
C13 C19 1.460(4)
C15 C52 1.514(4)
C18 C28 1.393(4)
C18 C31 1.510(4)
C21 C53 1.396(5)
C21 C39 1.509(5)
C22 C27 1.378(4)
C22 C25 1.412(4)
C23 C50 1.527(4)
C24 C37 1.383(4)
C24 C47 1.410(4)
C25 C48 1.387(4)
C25 C38 1.513(4)
C26 C35 1.374(5)
C26 C29 1.387(5)
C27 C42 1.405(4)
C27 C68 1.515(5)
C28 C35 1.382(5)
C29 C40 1.516(4)
C30 C50 1.516(5)
C30 C49 1.527(4)
C31 C76 1.505(5)
C31 C62 1.511(5)
C32 C34 1.523(4)
C32 C59 1.525(5)
C33 C65 1.511(5)
C33 C43 1.517(5)
C34 C49 1.518(4)
C36 C56 1.521(5)
C36 C58 1.530(5)
C37 C45 1.403(5)
C37 C61 1.508(5)
C38 C87 1.525(5)
C38 C86 1.528(4)
C39 C82 1.520(5)
C39 C84 1.536(5)
C40 C73 1.510(6)
C40 C77 1.535(6)
C41 C70 1.398(5)
C41 C46 1.516(4)
C42 C57 1.367(5)
C43 C64 1.504(5)
C44 C70 1.372(5)
C44 C53 1.382(5)
C45 C54 1.370(6)
C46 C78 1.525(5)
C46 C74 1.534(5)
C47 C51 1.390(4)
C47 C80 1.513(5)
C48 C57 1.377(5)
C51 C54 1.368(6)
C52 C55 1.537(5)
C55 C67 1.514(5)
C56 C72 1.525(5)
C58 C59 1.522(4)
C60 C67 1.512(5)
C60 C79 1.522(5)
C61 C88 1.528(5)
C61 C75 1.531(5)
C63 C80 1.525(5)
C64 C66 1.526(5)
C65 C71 1.519(5)
C66 C79 1.518(5)
C68 C69 1.525(5)
C68 C85 1.525(5)
C72 C83 1.498(5)
C80 C81 1.529(5)
